data_7118254
loop_
_publ_author_name
'Zhu, Xu'
'Chiba, Shunsuke'

_publ_section_title
;
 Construction of 1-pyrroline skeletons by Lewis acid-mediated conjugate
 addition of vinyl azides.
;
_journal_issue 12
_journal_name_full 'Chemical communications (Cambridge, England)'
_journal_page_first 2473
_journal_page_last 2476
_journal_paper_doi 10.1039/c5cc10299e
_journal_volume 52
_journal_year 2016
_chemical_formula_sum 'C18 H19 N O3'
_chemical_formula_weight 297.34
_space_group_crystal_system orthorhombic
_space_group_IT_number 62
_space_group_name_Hall '-P 2ac 2n'
_space_group_name_H-M_alt 'P n m a'
_symmetry_space_group_name_Hall '-P 2ac 2n'
_symmetry_space_group_name_H-M 'P n m a'
_atom_sites_solution_hydrogens mixed
_audit_update_record
;
2015-12-15 deposited with the CCDC.
2016-01-04 downloaded from the CCDC.
;
_cell_angle_alpha 90
_cell_angle_beta 90
_cell_angle_gamma 90
_cell_formula_units_Z 4
_cell_length_a 15.9415(12)
_cell_length_b 14.8517(12)
_cell_length_c 6.2573(5)
_cell_measurement_reflns_used 5625
_cell_measurement_temperature 103.(2)
_cell_measurement_theta_max 21.4327
_cell_measurement_theta_min 2.5553
_cell_volume 1481.5(2)
_computing_cell_refinement 'SAINT V8.34A (Bruker AXS Inc., 2013)'
_computing_data_collection 'APEX3 (Bruker AXS Inc., 2015)'
_computing_data_reduction 'SAINT V8.34A (Bruker AXS Inc., 2013)'
_computing_molecular_graphics 'XP (Bruker AXS Inc., 2015)'
_computing_publication_material 'APEX3 (Bruker AXS Inc., 2015)'
_computing_structure_refinement 'SHELXL-2014/7 (Sheldrick, 2014)'
_computing_structure_solution 'XT, VERSION 2014/4'
_diffrn_ambient_temperature 103.(2)
_diffrn_detector_area_resol_mean 8.3333
_diffrn_measured_fraction_theta_full 0.993
_diffrn_measured_fraction_theta_max 0.993
_diffrn_measurement_device_type 'CCD area detector'
_diffrn_measurement_method 'phi and omega scans'
_diffrn_radiation_monochromator graphite
_diffrn_radiation_type MoK\a
_diffrn_radiation_wavelength 0.71073
_diffrn_reflns_av_R_equivalents 0.1227
_diffrn_reflns_av_unetI/netI 0.0518
_diffrn_reflns_limit_h_max 18
_diffrn_reflns_limit_h_min -18
_diffrn_reflns_limit_k_max 17
_diffrn_reflns_limit_k_min -17
_diffrn_reflns_limit_l_max 7
_diffrn_reflns_limit_l_min -7
_diffrn_reflns_number 31046
_diffrn_reflns_theta_full 25.13
_diffrn_reflns_theta_max 25.13
_diffrn_reflns_theta_min 2.74
_diffrn_source 'fine-focus sealed tube'
_diffrn_source_type 'Bruker KappaCCD'
_exptl_absorpt_coefficient_mu 0.091
_exptl_absorpt_correction_T_max 1.00
_exptl_absorpt_correction_T_min 0.85
_exptl_absorpt_correction_type multi-scan
_exptl_absorpt_process_details
;
SADABS-2014/5 - Bruker AXS area detector scaling and absorption correction
;
_exptl_crystal_colour colourless
_exptl_crystal_density_diffrn 1.333
_exptl_crystal_density_method 'not measured'
_exptl_crystal_description plate
_exptl_crystal_F_000 632
_exptl_crystal_size_max 0.380
_exptl_crystal_size_mid 0.210
_exptl_crystal_size_min 0.040
_refine_diff_density_max 0.182
_refine_diff_density_min -0.180
_refine_ls_extinction_method none
_refine_ls_goodness_of_fit_ref 1.022
_refine_ls_hydrogen_treatment mixed
_refine_ls_matrix_type full
_refine_ls_number_parameters 179
_refine_ls_number_reflns 1370
_refine_ls_number_restraints 330
_refine_ls_restrained_S_all 0.955
_refine_ls_R_factor_all 0.1131
_refine_ls_R_factor_gt 0.0485
_refine_ls_shift/su_max 0.002
_refine_ls_shift/su_mean 0.000
_refine_ls_structure_factor_coef Fsqd
_refine_ls_weighting_details 'w=1/[\s^2^(Fo^2^)+(0.0458P)^2^+0.8162P] where P=(Fo^2^+2Fc^2^)/3'
_refine_ls_weighting_scheme calc
_refine_ls_wR_factor_gt 0.1073
_refine_ls_wR_factor_ref 0.1308
_reflns_number_gt 765
_reflns_number_total 1370
_reflns_threshold_expression 'I > 2\s(I)'
_cod_data_source_file c5cc10299e2.cif
_cod_data_source_block chiba398
_cod_depositor_comments
;
The following automatic conversions were performed:

'_exptl_absorpt_correction_type' value 'Multi-Scan' changed to
'multi-scan' according to
/usr/data/users/saulius/crontab/automatic-downloads/rss-feeds/RSC/lib/dictionaries/cif_core.dic
dictionary named 'cif_core.dic' version 2.4.2 from 2011-04-26.

Automatic conversion script
Id: cif_fix_values 4268 2015-11-12 08:31:59Z antanas 

 Adding full bibliography for 7118247--7118254.cif.
;
_cod_database_code 7118254

loop_
_space_group_symop_operation_xyz
'x, y, z'
'-x+1/2, -y, z+1/2'
'-x, y+1/2, -z'
'x+1/2, -y+1/2, -z+1/2'
'-x, -y, -z'
'x-1/2, y, -z-1/2'
'x, -y-1/2, z'
'-x-1/2, y-1/2, z-1/2'

loop_
_atom_site_type_symbol
_atom_site_label
_atom_site_fract_x
_atom_site_fract_y
_atom_site_fract_z
_atom_site_U_iso_or_equiv
_atom_site_adp_type
_atom_site_calc_flag
_atom_site_refinement_flags_adp
_atom_site_refinement_flags_occupancy
_atom_site_refinement_flags_posn
_atom_site_occupancy
_atom_site_disorder_assembly
_atom_site_disorder_group
C C1 0.2012(2) 0.242(3) 0.3680(7) 0.047(3) Uani d U P . 0.5 A -1
H H1A 0.1892 0.2835 0.2493 0.07 Uiso calc U P R 0.5 A -1
H H1B 0.1693 0.2612 0.4943 0.07 Uiso calc U P R 0.5 A -1
H H1C 0.1849 0.1811 0.3279 0.07 Uiso calc U P R 0.5 A -1
C C2 0.3422(2) 0.247(3) 0.2475(5) 0.0432(18) Uani d U P . 0.5 A -1
C C3 0.4342(2) 0.2555(14) 0.3164(5) 0.0498(14) Uani d U P D 0.5 A -1
C C4 0.4508(9) 0.3322(9) 0.4801(18) 0.050(2) Uani d U P D 0.5 A -1
H H4 0.5129 0.3418 0.4772 0.06 Uiso calc U P R 0.5 A -1
C C5 0.4126(7) 0.4234(7) 0.4156(19) 0.057(3) Uani d U P DG 0.5 A -1
C C6 0.4387(5) 0.4748(8) 0.2423(17) 0.061(3) Uani d U P G 0.5 A -1
H H6 0.4832 0.454 0.1539 0.074 Uiso calc U P R 0.5 A -1
C C7 0.3998(6) 0.5564(8) 0.1982(17) 0.069(3) Uani d U P G 0.5 A -1
H H7 0.4177 0.5915 0.0797 0.083 Uiso calc U P R 0.5 A -1
C C8 0.3348(7) 0.5868(7) 0.3274(18) 0.066(3) Uani d U P G 0.5 A -1
H H8 0.3082 0.6426 0.2973 0.08 Uiso calc U P R 0.5 A -1
C C9 0.3086(6) 0.5354(9) 0.5008(14) 0.056(3) Uani d U P G 0.5 A -1
H H9 0.2642 0.5562 0.5891 0.068 Uiso calc U P R 0.5 A -1
C C10 0.3475(7) 0.4537(9) 0.5449(14) 0.058(3) Uani d U P G 0.5 A -1
H H10 0.3296 0.4186 0.6633 0.069 Uiso calc U P R 0.5 A -1
C C11 0.4688(6) 0.1967(7) 0.6752(15) 0.065(3) Uani d U P D 0.5 A -1
H H11A 0.4369 0.1539 0.7652 0.078 Uiso calc U P R 0.5 A -1
H H11B 0.528 0.1968 0.723 0.078 Uiso calc U P R 0.5 A -1
C C12 0.4632(10) 0.1694(9) 0.4398(18) 0.054(3) Uani d U P D 0.5 A -1
H H12 0.521 0.1538 0.3898 0.065 Uiso calc U P R 0.5 A -1
C C13 0.4089(7) 0.0848(7) 0.4230(18) 0.049(3) Uani d U P DG 0.5 A -1
C C14 0.4161(5) 0.0396(7) 0.2293(16) 0.051(2) Uani d U P G 0.5 A -1
H H14 0.4485 0.0648 0.1169 0.061 Uiso calc U P R 0.5 A -1
C C15 0.3758(6) -0.0425(7) 0.2001(15) 0.060(3) Uani d U P G 0.5 A -1
H H15 0.3808 -0.0734 0.0677 0.072 Uiso calc U P R 0.5 A -1
C C16 0.3284(7) -0.0794(7) 0.3646(17) 0.059(3) Uani d U P G 0.5 A -1
H H16 0.3009 -0.1356 0.3446 0.071 Uiso calc U P R 0.5 A -1
C C17 0.3212(7) -0.0343(8) 0.5583(14) 0.056(3) Uani d U P G 0.5 A -1
H H17 0.2888 -0.0595 0.6707 0.067 Uiso calc U P R 0.5 A -1
C C18 0.3614(7) 0.0478(8) 0.5875(14) 0.053(2) Uani d U P G 0.5 A -1
H H18 0.3565 0.0787 0.7198 0.064 Uiso calc U P R 0.5 A -1
N N1 0.4333(4) 0.2867(5) 0.6923(11) 0.055(2) Uani d U P D 0.5 A -1
H H1N 0.3794(17) 0.274(4) 0.704(8) 0.082 Uiso d U P D 0.5 B -1
O O1 0.48513(18) 0.2699(5) 0.1327(4) 0.045(3) Uani d U P . 0.5 A -1
H H1 0.455 0.2688 0.0225 0.068 Uiso calc U P R 0.5 A -1
O O2 0.31841(18) 0.242(7) 0.0666(4) 0.054(8) Uani d U P . 0.5 A -1
O O3 0.29037(17) 0.245(4) 0.4164(4) 0.043(4) Uani d U P . 0.5 A -1

loop_
_atom_site_aniso_label
_atom_site_aniso_U_11
_atom_site_aniso_U_22
_atom_site_aniso_U_33
_atom_site_aniso_U_12
_atom_site_aniso_U_13
_atom_site_aniso_U_23
C1 0.038(2) 0.060(8) 0.042(2) 0.011(6) 0.0025(18) 0.010(8)
C2 0.043(2) 0.060(5) 0.0264(17) 0.005(5) -0.0020(16) -0.001(6)
C3 0.034(2) 0.094(4) 0.0213(17) 0.004(5) -0.0030(15) 0.002(4)
C4 0.024(4) 0.107(4) 0.019(4) -0.002(3) -0.004(3) -0.012(3)
C5 0.032(5) 0.098(5) 0.041(5) -0.015(4) -0.007(4) -0.008(4)
C6 0.037(5) 0.108(6) 0.039(4) -0.025(4) -0.010(4) -0.002(4)
C7 0.042(6) 0.110(7) 0.056(4) -0.027(4) -0.003(3) 0.013(4)
C8 0.050(5) 0.097(6) 0.052(5) -0.030(4) -0.008(4) 0.000(4)
C9 0.047(5) 0.093(5) 0.029(4) -0.025(4) -0.005(4) -0.013(4)
C10 0.039(5) 0.095(6) 0.039(4) -0.021(4) 0.004(4) 0.001(4)
C11 0.074(7) 0.088(4) 0.033(4) 0.021(4) -0.015(4) -0.012(3)
C12 0.049(6) 0.090(4) 0.023(4) 0.013(3) -0.006(4) -0.001(3)
C13 0.040(5) 0.069(4) 0.037(5) 0.028(4) -0.016(4) 0.002(3)
C14 0.037(5) 0.079(5) 0.038(4) 0.022(4) -0.012(3) 0.001(3)
C15 0.054(6) 0.077(5) 0.049(4) 0.022(4) -0.006(4) -0.013(4)
C16 0.063(6) 0.061(5) 0.055(5) 0.010(4) -0.010(4) -0.002(4)
C17 0.053(4) 0.068(5) 0.047(5) 0.018(4) -0.019(4) -0.003(4)
C18 0.044(4) 0.066(5) 0.050(4) 0.019(3) -0.016(4) -0.004(4)
N1 0.051(4) 0.090(5) 0.023(2) 0.014(3) -0.004(3) -0.002(3)
O1 0.0398(16) 0.075(8) 0.0213(12) 0.004(2) -0.0001(11) -0.0041(19)
O2 0.0403(15) 0.09(3) 0.0285(13) 0.004(6) -0.0092(11) -0.005(6)
O3 0.0357(14) 0.065(11) 0.0292(12) 0.009(6) -0.0049(11) 0.002(6)

loop_
_atom_type_symbol
_atom_type_description
_atom_type_scat_dispersion_real
_atom_type_scat_dispersion_imag
_atom_type_scat_source
C C 0.0033 0.0016 'International Tables Vol C Tables 4.2.6.8 and 6.1.1.4'
H H 0.0000 0.0000 'International Tables Vol C Tables 4.2.6.8 and 6.1.1.4'
N N 0.0061 0.0033 'International Tables Vol C Tables 4.2.6.8 and 6.1.1.4'
O O 0.0106 0.0060 'International Tables Vol C Tables 4.2.6.8 and 6.1.1.4'

loop_
_geom_angle_atom_site_label_1
_geom_angle_atom_site_label_2
_geom_angle_atom_site_label_3
_geom_angle
O2 C2 O3 123.3(4)
O2 C2 C3 125.0(4)
O3 C2 C3 111.7(4)
O1 C3 C2 109.3(4)
O1 C3 C4 109.0(10)
C2 C3 C4 114.1(17)
O1 C3 C12 110.6(9)
C2 C3 C12 111.(2)
C4 C3 C12 102.9(3)
N1 C4 C5 123.3(9)
N1 C4 C3 102.7(8)
C5 C4 C3 113.8(12)
C6 C5 C10 120.0
C6 C5 C4 124.7(8)
C10 C5 C4 115.3(8)
C7 C6 C5 120.0
C8 C7 C6 120.0
C7 C8 C9 120.0
C10 C9 C8 120.0
C9 C10 C5 120.0
N1 C11 C12 106.9(11)
C11 C12 C13 108.5(9)
C11 C12 C3 106.0(8)
C13 C12 C3 118.1(13)
C14 C13 C18 120.0
C14 C13 C12 114.2(8)
C18 C13 C12 125.5(8)
C13 C14 C15 120.0
C14 C15 C16 120.0
C17 C16 C15 120.0
C16 C17 C18 120.0
C17 C18 C13 120.0
C11 N1 C4 105.8(9)
C2 O3 C1 116.0(3)

loop_
_geom_bond_atom_site_label_1
_geom_bond_atom_site_label_2
_geom_bond_distance
C1 O3 1.454(5)
C2 O2 1.195(6)
C2 O3 1.342(5)
C2 C3 1.534(7)
C3 O1 1.424(5)
C3 C4 1.554(10)
C3 C12 1.564(11)
C4 N1 1.515(12)
C4 C5 1.540(11)
C5 C6 1.39
C5 C10 1.39
C6 C7 1.39
C7 C8 1.39
C8 C9 1.39
C9 C10 1.39
C11 N1 1.455(9)
C11 C12 1.530(11)
C12 C13 1.530(10)
C13 C14 1.39
C13 C18 1.39
C14 C15 1.39
C15 C16 1.39
C16 C17 1.39
C17 C18 1.39
